data_2227376
loop_
_publ_author_name
'Zhuang, Ling-hua'
'Zheng, Chun-ling'
'Wang, Chang-sheng'
'Yuan, Ai-lin'
'Wang, Guo-wei'

_publ_section_title
;
 3,3-Dimethyl-1,1-(propane-1,3-diyl)diimidazol-1-ium
 tetrabromidocadmate(II)
;
_journal_coeditor_code DN2593
_journal_issue 9
_journal_name_full 'Acta Crystallographica Section E'
_journal_page_first m1080
_journal_page_last m1081
_journal_paper_doi 10.1107/S1600536810031211
_journal_volume 66
_journal_year 2010
_chemical_formula_iupac '(C11 H18 N4) [Cd Br4]'
_chemical_formula_moiety 'C11 H18 N4 2+, Br4 Cd 2-'
_chemical_formula_sum 'C11 H18 Br4 Cd N4'
_chemical_formula_weight 638.33
_chemical_name_systematic
;
3,3-Dimethyl-1,1-(propane-1,3-diyl)diimidazol-1-ium
tetrabromidocadmate(II)
;
_space_group_IT_number 14
_symmetry_cell_setting monoclinic
_symmetry_space_group_name_Hall '-P 2ybc'
_symmetry_space_group_name_H-M 'P 1 21/c 1'
_atom_sites_solution_hydrogens geom
_atom_sites_solution_primary direct
_atom_sites_solution_secondary difmap
_cell_angle_alpha 90.00
_cell_angle_beta 96.07(3)
_cell_angle_gamma 90.00
_cell_formula_units_Z 4
_cell_length_a 8.5050(17)
_cell_length_b 15.876(3)
_cell_length_c 13.836(3)
_cell_measurement_reflns_used 25
_cell_measurement_temperature 293(2)
_cell_measurement_theta_max 13
_cell_measurement_theta_min 9
_cell_volume 1857.7(7)
_computing_cell_refinement 'CAD-4 Software (Enraf--Nonius, 1989)'
_computing_data_collection 'CAD-4 Software (Enraf--Nonius, 1989)'
_computing_data_reduction 'XCAD4 (Harms & Wocadlo, 1995)'
_computing_molecular_graphics
;
ORTEPIII (Burnett & Johnson, 1996), ORTEP-3 for Windows (Farrugia,
1997) and
PLATON (Spek, 2009)
;
_computing_publication_material 'SHELXL97 (Sheldrick, 2008)'
_computing_structure_refinement 'SHELXL97 (Sheldrick, 2008)'
_computing_structure_solution 'SHELXS97 (Sheldrick, 2008)'
_diffrn_ambient_temperature 293(2)
_diffrn_measured_fraction_theta_full 1.000
_diffrn_measured_fraction_theta_max 1.000
_diffrn_measurement_device_type 'Enraf--Nonius CAD-4'
_diffrn_measurement_method \w/2\q
_diffrn_radiation_monochromator graphite
_diffrn_radiation_source 'fine-focus sealed tube'
_diffrn_radiation_type MoK\a
_diffrn_radiation_wavelength 0.71073
_diffrn_reflns_av_R_equivalents 0.0000
_diffrn_reflns_av_sigmaI/netI 0.1038
_diffrn_reflns_limit_h_max 10
_diffrn_reflns_limit_h_min -10
_diffrn_reflns_limit_k_max 19
_diffrn_reflns_limit_k_min 0
_diffrn_reflns_limit_l_max 16
_diffrn_reflns_limit_l_min 0
_diffrn_reflns_number 3383
_diffrn_reflns_theta_full 25.28
_diffrn_reflns_theta_max 25.28
_diffrn_reflns_theta_min 1.96
_diffrn_standards_decay_% 1
_diffrn_standards_interval_count 200
_diffrn_standards_interval_time 120
_diffrn_standards_number 3
_exptl_absorpt_coefficient_mu 9.775
_exptl_absorpt_correction_T_max 0.4415
_exptl_absorpt_correction_T_min 0.2453
_exptl_absorpt_correction_type psi-scan
_exptl_absorpt_process_details '(North <i>et al.</i>, 1968)'
_exptl_crystal_colour white
_exptl_crystal_density_diffrn 2.282
_exptl_crystal_density_method 'not measured'
_exptl_crystal_description block
_exptl_crystal_F_000 1200
_exptl_crystal_size_max 0.20
_exptl_crystal_size_mid 0.10
_exptl_crystal_size_min 0.10
_refine_diff_density_max 0.719
_refine_diff_density_min -0.766
_refine_ls_extinction_method none
_refine_ls_goodness_of_fit_ref 0.947
_refine_ls_hydrogen_treatment constr
_refine_ls_matrix_type full
_refine_ls_number_parameters 183
_refine_ls_number_reflns 3383
_refine_ls_number_restraints 0
_refine_ls_restrained_S_all 0.947
_refine_ls_R_factor_all 0.1258
_refine_ls_R_factor_gt 0.0620
_refine_ls_shift/su_max 0.000
_refine_ls_shift/su_mean 0.000
_refine_ls_structure_factor_coef Fsqd
_refine_ls_weighting_details 'calc w=1/[\s^2^(Fo^2^)+(0.0660P)^2^+0.0000P] where P=(Fo^2^+2Fc^2^)/3'
_refine_ls_weighting_scheme calc
_refine_ls_wR_factor_gt 0.1204
_refine_ls_wR_factor_ref 0.1437
_reflns_number_gt 1874
_reflns_number_total 3383
_reflns_threshold_expression I>2\s(I)
_cod_data_source_file dn2593.cif
_cod_data_source_block I
_cod_original_cell_volume 1857.7(6)
_cod_original_sg_symbol_H-M 'P 21/c'
_cod_database_code 2227376
_cod_database_fobs_code 2227376

loop_
_symmetry_equiv_pos_as_xyz
'x, y, z'
'-x, y+1/2, -z+1/2'
'-x, -y, -z'
'x, -y-1/2, z-1/2'

loop_
_atom_site_type_symbol
_atom_site_label
_atom_site_fract_x
_atom_site_fract_y
_atom_site_fract_z
_atom_site_U_iso_or_equiv
_atom_site_adp_type
_atom_site_calc_flag
_atom_site_refinement_flags
_atom_site_occupancy
_atom_site_disorder_assembly
_atom_site_disorder_group
N N1 0.2634(10) 0.0761(6) 0.4518(6) 0.045(2) Uani d . 1 . .
N N2 0.2576(10) 0.2095(6) 0.4221(7) 0.052(2) Uani d . 1 . .
N N3 0.5789(10) 0.3667(6) 0.6079(7) 0.060(3) Uani d . 1 . .
N N4 0.8099(10) 0.3936(6) 0.6694(6) 0.047(2) Uani d . 1 . .
C C1 0.2360(16) -0.0015(9) 0.4950(10) 0.095(5) Uani d . 1 . .
H H1A 0.2116 0.0075 0.5604 0.142 Uiso calc R 1 . .
H H1B 0.3289 -0.0360 0.4959 0.142 Uiso calc R 1 . .
H H1C 0.1488 -0.0293 0.4584 0.142 Uiso calc R 1 . .
C C2 0.3518(14) 0.0926(9) 0.3730(9) 0.066(4) Uani d . 1 . .
H H2A 0.4038 0.0519 0.3400 0.079 Uiso calc R 1 . .
C C3 0.3505(13) 0.1739(8) 0.3527(9) 0.064(4) Uani d . 1 . .
H H3A 0.3989 0.2014 0.3045 0.076 Uiso calc R 1 . .
C C4 0.2128(11) 0.1516(8) 0.4794(8) 0.050(3) Uani d . 1 . .
H H4A 0.1545 0.1609 0.5315 0.060 Uiso calc R 1 . .
C C5 0.2341(14) 0.3012(8) 0.4287(9) 0.068(4) Uani d . 1 . .
H H5A 0.1515 0.3121 0.4704 0.081 Uiso calc R 1 . .
H H5B 0.1983 0.3228 0.3646 0.081 Uiso calc R 1 . .
C C6 0.3818(15) 0.3485(8) 0.4682(9) 0.074(4) Uani d . 1 . .
H H6A 0.4681 0.3349 0.4304 0.089 Uiso calc R 1 . .
H H6B 0.3630 0.4087 0.4637 0.089 Uiso calc R 1 . .
C C7 0.4240(18) 0.3240(9) 0.5717(11) 0.096(5) Uani d . 1 . .
H H7A 0.4352 0.2634 0.5770 0.115 Uiso calc R 1 . .
H H7B 0.3414 0.3416 0.6106 0.115 Uiso calc R 1 . .
C C8 0.5739(14) 0.4410(8) 0.6537(8) 0.057(3) Uani d . 1 . .
H H8A 0.4833 0.4729 0.6583 0.068 Uiso calc R 1 . .
C C9 0.7154(16) 0.4612(8) 0.6906(9) 0.067(4) Uani d . 1 . .
H H9A 0.7468 0.5103 0.7240 0.080 Uiso calc R 1 . .
C C10 0.7192(13) 0.3354(8) 0.6172(8) 0.055(3) Uani d . 1 . .
H H10A 0.7515 0.2842 0.5934 0.065 Uiso calc R 1 . .
C C11 0.9894(14) 0.3870(10) 0.7007(12) 0.107(6) Uani d . 1 . .
H H11A 1.0261 0.4384 0.7320 0.160 Uiso calc R 1 . .
H H11B 1.0442 0.3778 0.6444 0.160 Uiso calc R 1 . .
H H11C 1.0094 0.3408 0.7450 0.160 Uiso calc R 1 . .
Cd Cd1 0.77770(8) 0.15445(5) 0.80145(6) 0.0423(2) Uani d . 1 . .
Br Br1 0.79089(15) 0.29343(8) 0.89683(10) 0.0652(4) Uani d . 1 . .
Br Br2 0.50899(14) 0.13451(8) 0.69780(10) 0.0643(4) Uani d . 1 . .
Br Br3 1.00029(15) 0.14239(11) 0.69122(10) 0.0832(5) Uani d . 1 . .
Br Br4 0.8109(2) 0.04053(11) 0.92709(13) 0.1013(6) Uani d . 1 . .

loop_
_atom_site_aniso_label
_atom_site_aniso_U_11
_atom_site_aniso_U_22
_atom_site_aniso_U_33
_atom_site_aniso_U_12
_atom_site_aniso_U_13
_atom_site_aniso_U_23
N1 0.048(6) 0.046(6) 0.043(5) -0.003(5) 0.011(4) -0.003(4)
N2 0.040(6) 0.056(6) 0.061(6) 0.011(5) 0.004(5) -0.009(5)
N3 0.046(6) 0.034(6) 0.092(8) -0.013(4) -0.031(5) 0.002(5)
N4 0.044(5) 0.057(6) 0.042(5) -0.002(5) 0.010(4) 0.021(5)
C1 0.097(11) 0.091(11) 0.094(11) -0.056(9) 0.004(9) 0.006(10)
C2 0.062(9) 0.070(9) 0.070(9) -0.008(7) 0.029(7) -0.016(7)
C3 0.054(8) 0.077(10) 0.063(8) -0.019(7) 0.020(6) -0.018(7)
C4 0.031(6) 0.081(9) 0.037(6) 0.006(6) 0.005(5) -0.009(7)
C5 0.064(9) 0.077(10) 0.055(8) -0.001(7) -0.027(6) 0.004(7)
C6 0.094(10) 0.073(9) 0.056(8) 0.005(8) 0.009(7) 0.000(8)
C7 0.122(14) 0.065(10) 0.099(12) -0.021(9) 0.005(10) -0.013(8)
C8 0.054(8) 0.062(9) 0.052(7) 0.002(6) -0.001(6) -0.003(6)
C9 0.103(11) 0.043(7) 0.052(7) 0.010(8) 0.004(7) -0.009(6)
C10 0.045(7) 0.061(8) 0.057(7) -0.006(6) 0.001(6) 0.015(6)
C11 0.053(9) 0.080(11) 0.183(18) -0.017(8) -0.009(10) 0.034(11)
Cd1 0.0313(4) 0.0491(5) 0.0475(5) -0.0006(4) 0.0080(3) -0.0051(4)
Br1 0.0724(9) 0.0536(8) 0.0706(9) -0.0055(6) 0.0119(7) -0.0081(6)
Br2 0.0457(7) 0.0684(9) 0.0760(9) -0.0047(6) -0.0061(6) -0.0025(7)
Br3 0.0583(8) 0.1260(14) 0.0684(9) 0.0112(9) 0.0214(7) -0.0020(9)
Br4 0.1088(13) 0.0956(12) 0.1011(12) 0.0178(10) 0.0180(10) 0.0049(10)

loop_
_atom_type_symbol
_atom_type_description
_atom_type_scat_dispersion_real
_atom_type_scat_dispersion_imag
_atom_type_scat_source
C C 0.0033 0.0016 'International Tables Vol C Tables 4.2.6.8 and 6.1.1.4'
H H 0.0000 0.0000 'International Tables Vol C Tables 4.2.6.8 and 6.1.1.4'
N N 0.0061 0.0033 'International Tables Vol C Tables 4.2.6.8 and 6.1.1.4'
Br Br -0.2901 2.4595 'International Tables Vol C Tables 4.2.6.8 and 6.1.1.4'
Cd Cd -0.8075 1.2024 'International Tables Vol C Tables 4.2.6.8 and 6.1.1.4'

loop_
_geom_angle_atom_site_label_1
_geom_angle_atom_site_label_2
_geom_angle_atom_site_label_3
_geom_angle_site_symmetry_1
_geom_angle_site_symmetry_3
_geom_angle
_geom_angle_publ_flag
C4 N1 C1 . . 126.2(10) ?
C4 N1 C2 . . 105.5(9) ?
C1 N1 C2 . . 128.3(11) ?
C4 N2 C3 . . 110.5(10) ?
C4 N2 C5 . . 127.7(11) ?
C3 N2 C5 . . 121.5(11) ?
C10 N3 C8 . . 111.6(9) ?
C10 N3 C7 . . 128.6(11) ?
C8 N3 C7 . . 118.6(11) ?
C10 N4 C9 . . 109.1(10) ?
C10 N4 C11 . . 126.2(11) ?
C9 N4 C11 . . 124.7(12) ?
N1 C1 H1A . . 109.5 ?
N1 C1 H1B . . 109.5 ?
H1A C1 H1B . . 109.5 ?
N1 C1 H1C . . 109.5 ?
H1A C1 H1C . . 109.5 ?
H1B C1 H1C . . 109.5 ?
C3 C2 N1 . . 110.6(11) ?
C3 C2 H2A . . 124.7 ?
N1 C2 H2A . . 124.7 ?
C2 C3 N2 . . 103.7(11) ?
C2 C3 H3A . . 128.1 ?
N2 C3 H3A . . 128.1 ?
N2 C4 N1 . . 109.6(9) ?
N2 C4 H4A . . 125.2 ?
N1 C4 H4A . . 125.2 ?
N2 C5 C6 . . 113.6(10) ?
N2 C5 H5A . . 108.9 ?
C6 C5 H5A . . 108.9 ?
N2 C5 H5B . . 108.9 ?
C6 C5 H5B . . 108.9 ?
H5A C5 H5B . . 107.7 ?
C7 C6 C5 . . 108.9(11) ?
C7 C6 H6A . . 109.9 ?
C5 C6 H6A . . 109.9 ?
C7 C6 H6B . . 109.9 ?
C5 C6 H6B . . 109.9 ?
H6A C6 H6B . . 108.3 ?
C6 C7 N3 . . 108.2(11) ?
C6 C7 H7A . . 110.0 ?
N3 C7 H7A . . 110.0 ?
C6 C7 H7B . . 110.0 ?
N3 C7 H7B . . 110.0 ?
H7A C7 H7B . . 108.4 ?
C9 C8 N3 . . 109.2(11) ?
C9 C8 H8A . . 125.4 ?
N3 C8 H8A . . 125.4 ?
C8 C9 N4 . . 105.0(11) ?
C8 C9 H9A . . 127.5 ?
N4 C9 H9A . . 127.5 ?
N3 C10 N4 . . 105.0(10) ?
N3 C10 H10A . . 127.5 ?
N4 C10 H10A . . 127.5 ?
N4 C11 H11A . . 109.5 ?
N4 C11 H11B . . 109.5 ?
H11A C11 H11B . . 109.5 ?
N4 C11 H11C . . 109.5 ?
H11A C11 H11C . . 109.5 ?
H11B C11 H11C . . 109.5 ?
Br4 Cd1 Br3 . . 108.87(6) ?
Br4 Cd1 Br1 . . 105.57(6) ?
Br3 Cd1 Br1 . . 112.06(6) ?
Br4 Cd1 Br2 . . 108.95(6) ?
Br3 Cd1 Br2 . . 109.04(6) ?
Br1 Cd1 Br2 . . 112.23(5) ?

loop_
_geom_bond_atom_site_label_1
_geom_bond_atom_site_label_2
_geom_bond_site_symmetry_2
_geom_bond_distance
_geom_bond_publ_flag
N1 C4 . 1.342(13) ?
N1 C1 . 1.400(15) ?
N1 C2 . 1.412(13) ?
N2 C4 . 1.297(13) ?
N2 C3 . 1.423(14) ?
N2 C5 . 1.475(15) ?
N3 C10 . 1.286(13) ?
N3 C8 . 1.341(14) ?
N3 C7 . 1.519(15) ?
N4 C10 . 1.362(13) ?
N4 C9 . 1.391(13) ?
N4 C11 . 1.545(14) ?
C1 H1A . 0.9600 ?
C1 H1B . 0.9600 ?
C1 H1C . 0.9600 ?
C2 C3 . 1.321(17) ?
C2 H2A . 0.9300 ?
C3 H3A . 0.9300 ?
C4 H4A . 0.9300 ?
C5 C6 . 1.514(16) ?
C5 H5A . 0.9700 ?
C5 H5B . 0.9700 ?
C6 C7 . 1.490(17) ?
C6 H6A . 0.9700 ?
C6 H6B . 0.9700 ?
C7 H7A . 0.9700 ?
C7 H7B . 0.9700 ?
C8 C9 . 1.297(15) ?
C8 H8A . 0.9300 ?
C9 H9A . 0.9300 ?
C10 H10A . 0.9300 ?
C11 H11A . 0.9600 ?
C11 H11B . 0.9600 ?
C11 H11C . 0.9600 ?
Cd1 Br4 . 2.5036(19) ?
Cd1 Br3 . 2.5608(16) ?
Cd1 Br1 . 2.5673(15) ?
Cd1 Br2 . 2.5858(16) ?

loop_
_geom_hbond_atom_site_label_D
_geom_hbond_atom_site_label_H
_geom_hbond_atom_site_label_A
_geom_hbond_site_symmetry_A
_geom_hbond_distance_DH
_geom_hbond_distance_HA
_geom_hbond_distance_DA
_geom_hbond_angle_DHA
C7 H7A Br2 . 0.97 2.67 3.515(15) 145.2
C1 H1C Br3 3_656 0.96 2.93 3.819(13) 155.2
C4 H4A Br3 1_455 0.93 2.70 3.606(11) 164.2
C5 H5B Br3 4_465 0.97 2.84 3.765(11) 160.7
C8 H8A Br4 2_656 0.93 2.86 3.699(12) 150.6
